data_7225053
loop_
_publ_author_name
'Xu, Bing'
'Cheng, Yue'
'Hu, Huai-Ming'
'Bai, Chao'
'Wang, Xiaofang'
'Yang, Meng-Lin'
'Xue, Ganglin'

_publ_section_title
;
 Syntheses, crystal structures and luminescence properties of
 lanthanide-based coordination polymers constructed from a functionalized
 terpyridyl carboxylate ligand
;
_journal_issue 24
_journal_name_full CrystEngComm
_journal_page_first 4613
_journal_paper_doi 10.1039/C6CE00681G
_journal_volume 18
_journal_year 2016
_chemical_formula_sum 'C132 H88 Er2 N18 O17'
_chemical_formula_weight 2532.72
_chemical_name_systematic
; 
 ? 
;
_space_group_IT_number 2
_symmetry_cell_setting triclinic
_symmetry_space_group_name_Hall '-P 1'
_symmetry_space_group_name_H-M 'P -1'
_atom_sites_solution_hydrogens geom
_atom_sites_solution_primary direct
_atom_sites_solution_secondary difmap
_audit_creation_method SHELXL-97
_audit_update_record
;
2016-01-04 deposited with the CCDC.
2016-04-29 downloaded from the CCDC.
;
_cell_angle_alpha 79.075(2)
_cell_angle_beta 77.696(2)
_cell_angle_gamma 65.666(2)
_cell_formula_units_Z 1
_cell_length_a 13.6968(15)
_cell_length_b 14.3565(17)
_cell_length_c 16.2082(17)
_cell_measurement_reflns_used 2992
_cell_measurement_temperature 296(2)
_cell_measurement_theta_max 21.79
_cell_measurement_theta_min 2.68
_cell_volume 2818.7(5)
_computing_cell_refinement 'Bruker SAINT'
_computing_data_collection 'Bruker APEX2'
_computing_data_reduction 'Bruker SAINT'
_computing_molecular_graphics 'Bruker SHELXTL'
_computing_publication_material 'Bruker SHELXTL'
_computing_structure_refinement 'SHELXL-97 (Sheldrick, 2008)'
_computing_structure_solution 'SHELXS-97 (Sheldrick, 2008)'
_diffrn_ambient_temperature 296(2)
_diffrn_measured_fraction_theta_full 0.987
_diffrn_measured_fraction_theta_max 0.987
_diffrn_measurement_device_type 'Bruker APEX-II CCD'
_diffrn_measurement_method '\f and \w scans'
_diffrn_radiation_monochromator graphite
_diffrn_radiation_source 'fine-focus sealed tube'
_diffrn_radiation_type MoK\a
_diffrn_radiation_wavelength 0.71073
_diffrn_reflns_av_R_equivalents 0.0343
_diffrn_reflns_av_sigmaI/netI 0.0796
_diffrn_reflns_limit_h_max 16
_diffrn_reflns_limit_h_min -12
_diffrn_reflns_limit_k_max 17
_diffrn_reflns_limit_k_min -15
_diffrn_reflns_limit_l_max 19
_diffrn_reflns_limit_l_min -16
_diffrn_reflns_number 14341
_diffrn_reflns_theta_full 25.05
_diffrn_reflns_theta_max 25.05
_diffrn_reflns_theta_min 2.44
_exptl_absorpt_coefficient_mu 1.557
_exptl_absorpt_correction_T_max 0.854
_exptl_absorpt_correction_T_min 0.786
_exptl_absorpt_correction_type multi-scan
_exptl_absorpt_process_details sadabs
_exptl_crystal_colour pink
_exptl_crystal_density_diffrn 1.492
_exptl_crystal_density_method 'not measured'
_exptl_crystal_description block
_exptl_crystal_F_000 1278
_exptl_crystal_size_max 0.17
_exptl_crystal_size_mid 0.15
_exptl_crystal_size_min 0.13
_refine_diff_density_max 1.514
_refine_diff_density_min -0.895
_refine_diff_density_rms 0.111
_refine_ls_extinction_method none
_refine_ls_goodness_of_fit_ref 1.051
_refine_ls_hydrogen_treatment mixed
_refine_ls_matrix_type full
_refine_ls_number_parameters 772
_refine_ls_number_reflns 9855
_refine_ls_number_restraints 2
_refine_ls_restrained_S_all 1.050
_refine_ls_R_factor_all 0.0704
_refine_ls_R_factor_gt 0.0492
_refine_ls_shift/su_max 0.001
_refine_ls_shift/su_mean 0.000
_refine_ls_structure_factor_coef Fsqd
_refine_ls_weighting_details 'calc w=1/[\s^2^(Fo^2^)+(0.0538P)^2^+0.0000P] where P=(Fo^2^+2Fc^2^)/3'
_refine_ls_weighting_scheme calc
_refine_ls_wR_factor_gt 0.1063
_refine_ls_wR_factor_ref 0.1222
_reflns_number_gt 7596
_reflns_number_total 9855
_reflns_threshold_expression >2sigma(I)
_cod_data_source_file c6ce00681g2.cif
_cod_data_source_block nw1239_0m
_cod_depositor_comments
;
The following automatic conversions were performed:

'_symmetry_cell_setting' value 'Triclinic' changed to 'triclinic'
according to
/usr/data/users/saulius/crontab/automatic-downloads/rss-feeds/RSC/lib/dictionaries/cif_core.dic
dictionary named 'cif_core.dic' version 2.4.2 from 2011-04-26.

Automatic conversion script
Id: cif_fix_values 4268 2015-11-12 08:31:59Z antanas 

 Adding full bibliography for 7225046--7225061.cif.
;
_cod_original_sg_symbol_H-M P-1
_cod_database_code 7225053

loop_
_symmetry_equiv_pos_as_xyz
'x, y, z'
'-x, -y, -z'

loop_
_atom_site_label
_atom_site_type_symbol
_atom_site_fract_x
_atom_site_fract_y
_atom_site_fract_z
_atom_site_U_iso_or_equiv
_atom_site_adp_type
_atom_site_occupancy
_atom_site_symmetry_multiplicity
_atom_site_calc_flag
_atom_site_refinement_flags
Er1 Er 0.96992(2) -0.00854(2) 0.137530(16) 0.03305(10) Uani 1 1 d .
N1 N 1.2589(5) 0.3487(5) 0.1607(4) 0.0698(18) Uani 1 1 d .
N2 N 0.9157(4) 0.3486(4) 0.3510(3) 0.0391(12) Uani 1 1 d .
N3 N 0.7449(6) 0.3706(5) 0.6557(4) 0.0655(18) Uani 1 1 d .
N4 N 0.9555(4) 0.0169(4) 0.7317(3) 0.0397(12) Uani 1 1 d .
N5 N 0.7433(4) 0.0946(4) 0.4916(3) 0.0391(12) Uani 1 1 d .
N6 N 0.4072(5) 0.3541(5) 0.3736(5) 0.075(2) Uani 1 1 d .
N7 N 0.3794(6) 0.0626(6) 0.3994(4) 0.081(2) Uani 1 1 d .
N8 N 0.5495(4) 0.0497(4) 0.0925(3) 0.0453(13) Uani 1 1 d .
N9 N 0.5019(6) 0.2740(5) -0.1844(5) 0.0712(19) Uani 1 1 d .
O1 O 0.8215(3) 0.1293(3) 0.0792(2) 0.0430(10) Uani 1 1 d .
O2 O 0.8425(3) 0.1401(3) 0.2071(2) 0.0389(10) Uani 1 1 d .
O3 O 0.8393(3) -0.0623(3) 0.2265(2) 0.0441(11) Uani 1 1 d .
O4 O 1.0013(3) -0.1827(3) 0.2051(3) 0.0437(10) Uani 1 1 d .
O5 O 0.9471(3) -0.0706(3) 0.0270(2) 0.0408(10) Uani 1 1 d .
O6 O 0.9629(3) -0.1245(3) -0.0944(2) 0.0422(10) Uani 1 1 d .
C1 C 1.2137(6) 0.3023(6) 0.1258(5) 0.060(2) Uani 1 1 d .
H1 H 1.2516 0.2722 0.0765 0.072 Uiso 1 1 calc R
C2 C 1.1147(5) 0.2960(5) 0.1580(4) 0.0502(17) Uani 1 1 d .
H2 H 1.0871 0.2634 0.1301 0.060 Uiso 1 1 calc R
C3 C 1.0567(5) 0.3386(5) 0.2322(4) 0.0407(15) Uani 1 1 d .
C4 C 1.1048(6) 0.3841(6) 0.2694(5) 0.0593(19) Uani 1 1 d .
H4 H 1.0701 0.4127 0.3198 0.071 Uiso 1 1 calc R
C5 C 1.2039(6) 0.3876(6) 0.2326(6) 0.072(2) Uani 1 1 d .
H5 H 1.2339 0.4189 0.2595 0.086 Uiso 1 1 calc R
C6 C 0.9473(5) 0.3395(4) 0.2670(4) 0.0383(14) Uani 1 1 d .
C7 C 0.8796(5) 0.3361(4) 0.2165(4) 0.0418(15) Uani 1 1 d .
H7 H 0.9048 0.3271 0.1594 0.050 Uiso 1 1 calc R
C8 C 0.7739(5) 0.3460(4) 0.2504(4) 0.0339(13) Uani 1 1 d .
C9 C 0.7440(5) 0.3547(4) 0.3370(4) 0.0387(14) Uani 1 1 d .
H9 H 0.6745 0.3606 0.3629 0.046 Uiso 1 1 calc R
C10 C 0.8155(5) 0.3549(5) 0.3850(4) 0.0408(15) Uani 1 1 d .
C11 C 0.6676(7) 0.3834(6) 0.6103(4) 0.064(2) Uani 1 1 d .
H11 H 0.5984 0.3934 0.6393 0.077 Uiso 1 1 calc R
C12 C 0.6850(6) 0.3825(5) 0.5236(4) 0.0511(17) Uani 1 1 d .
H12 H 0.6279 0.3941 0.4953 0.061 Uiso 1 1 calc R
C13 C 0.7886(6) 0.3640(5) 0.4785(4) 0.0447(16) Uani 1 1 d .
C14 C 0.8693(6) 0.3508(6) 0.5245(4) 0.060(2) Uani 1 1 d .
H14 H 0.9398 0.3389 0.4974 0.071 Uiso 1 1 calc R
C15 C 0.8425(7) 0.3558(6) 0.6122(5) 0.068(2) Uani 1 1 d .
H15 H 0.8968 0.3481 0.6420 0.082 Uiso 1 1 calc R
C16 C 0.6939(5) 0.3547(4) 0.1965(4) 0.0391(14) Uani 1 1 d .
C17 C 0.5997(5) 0.4472(5) 0.1958(4) 0.0525(18) Uani 1 1 d .
H17 H 0.5905 0.4967 0.2295 0.063 Uiso 1 1 calc R
C18 C 0.5220(6) 0.4657(6) 0.1472(5) 0.061(2) Uani 1 1 d .
H18 H 0.4595 0.5256 0.1504 0.073 Uiso 1 1 calc R
C19 C 0.5356(6) 0.3972(6) 0.0942(5) 0.064(2) Uani 1 1 d .
H19 H 0.4843 0.4114 0.0591 0.077 Uiso 1 1 calc R
C20 C 0.6265(6) 0.3058(5) 0.0927(4) 0.0540(18) Uani 1 1 d .
H20 H 0.6344 0.2584 0.0573 0.065 Uiso 1 1 calc R
C21 C 0.7063(5) 0.2831(5) 0.1427(4) 0.0377(14) Uani 1 1 d .
C22 C 0.7957(5) 0.1788(4) 0.1430(4) 0.0322(13) Uani 1 1 d .
C23 C 0.9895(8) -0.0662(6) 0.6942(6) 0.108(4) Uani 1 1 d .
H23 H 1.0433 -0.1251 0.7157 0.130 Uiso 1 1 calc R
C24 C 0.9496(8) -0.0712(6) 0.6238(6) 0.105(4) Uani 1 1 d .
H24 H 0.9769 -0.1328 0.6000 0.126 Uiso 1 1 calc R
C25 C 0.8716(5) 0.0120(4) 0.5895(4) 0.0364(14) Uani 1 1 d .
C26 C 0.8387(6) 0.0986(5) 0.6275(4) 0.059(2) Uani 1 1 d .
H26 H 0.7869 0.1593 0.6059 0.071 Uiso 1 1 calc R
C27 C 0.8812(6) 0.0981(5) 0.6979(4) 0.062(2) Uani 1 1 d .
H27 H 0.8554 0.1589 0.7226 0.074 Uiso 1 1 calc R
C28 C 0.8230(5) 0.0065(4) 0.5186(4) 0.0362(14) Uani 1 1 d .
C29 C 0.8543(5) -0.0836(5) 0.4842(3) 0.0385(15) Uani 1 1 d .
H29 H 0.9105 -0.1419 0.5036 0.046 Uiso 1 1 calc R
C30 C 0.8033(5) -0.0888(4) 0.4211(3) 0.0356(14) Uani 1 1 d .
C31 C 0.7230(5) 0.0026(4) 0.3921(4) 0.0345(13) Uani 1 1 d .
H31 H 0.6892 0.0039 0.3476 0.041 Uiso 1 1 calc R
C32 C 0.6939(5) 0.0909(4) 0.4291(3) 0.0351(14) Uani 1 1 d .
C33 C 0.4669(6) 0.2900(6) 0.3171(5) 0.062(2) Uani 1 1 d .
H33 H 0.4435 0.3022 0.2648 0.075 Uiso 1 1 calc R
C34 C 0.5633(5) 0.2044(5) 0.3298(4) 0.0484(17) Uani 1 1 d .
H34 H 0.6022 0.1624 0.2870 0.058 Uiso 1 1 calc R
C35 C 0.5989(5) 0.1841(5) 0.4073(4) 0.0405(15) Uani 1 1 d .
C36 C 0.5369(5) 0.2529(5) 0.4670(4) 0.0512(17) Uani 1 1 d .
H36 H 0.5580 0.2442 0.5197 0.061 Uiso 1 1 calc R
C37 C 0.4439(6) 0.3341(6) 0.4463(6) 0.069(2) Uani 1 1 d .
H37 H 0.4038 0.3785 0.4873 0.082 Uiso 1 1 calc R
C38 C 0.8252(5) -0.1921(4) 0.3961(4) 0.0344(13) Uani 1 1 d .
C39 C 0.7997(5) -0.2623(5) 0.4594(4) 0.0504(17) Uani 1 1 d .
H39 H 0.7666 -0.2423 0.5131 0.060 Uiso 1 1 calc R
C40 C 0.8223(6) -0.3597(5) 0.4442(5) 0.062(2) Uani 1 1 d .
H40 H 0.8051 -0.4056 0.4875 0.074 Uiso 1 1 calc R
C41 C 0.8707(6) -0.3903(5) 0.3648(5) 0.0563(19) Uani 1 1 d .
H41 H 0.8847 -0.4564 0.3542 0.068 Uiso 1 1 calc R
C42 C 0.8984(5) -0.3231(5) 0.3012(4) 0.0495(17) Uani 1 1 d .
H42 H 0.9334 -0.3450 0.2483 0.059 Uiso 1 1 calc R
C43 C 0.8743(5) -0.2218(4) 0.3154(3) 0.0343(13) Uani 1 1 d .
C44 C 0.9067(5) -0.1521(5) 0.2451(3) 0.0358(14) Uani 1 1 d .
C45 C 0.4695(7) -0.0201(7) 0.3945(5) 0.068(2) Uani 1 1 d .
H45 H 0.4911 -0.0587 0.4452 0.081 Uiso 1 1 calc R
C46 C 0.5344(6) -0.0540(6) 0.3194(4) 0.0536(18) Uani 1 1 d .
H46 H 0.5963 -0.1144 0.3203 0.064 Uiso 1 1 calc R
C47 C 0.5063(5) 0.0030(5) 0.2430(4) 0.0445(16) Uani 1 1 d .
C48 C 0.4111(6) 0.0899(6) 0.2470(5) 0.068(2) Uani 1 1 d .
H48 H 0.3879 0.1307 0.1975 0.081 Uiso 1 1 calc R
C49 C 0.3516(7) 0.1150(7) 0.3249(6) 0.078(3) Uani 1 1 d .
H49 H 0.2870 0.1728 0.3260 0.093 Uiso 1 1 calc R
C50 C 0.5758(5) -0.0234(5) 0.1591(4) 0.0424(15) Uani 1 1 d .
C51 C 0.6664(5) -0.1149(5) 0.1516(4) 0.0410(15) Uani 1 1 d .
H51 H 0.6831 -0.1633 0.1989 0.049 Uiso 1 1 calc R
C52 C 0.7314(5) -0.1339(5) 0.0745(4) 0.0367(14) Uani 1 1 d .
C53 C 0.7034(5) -0.0593(5) 0.0052(4) 0.0390(15) Uani 1 1 d .
H53 H 0.7455 -0.0699 -0.0480 0.047 Uiso 1 1 calc R
C54 C 0.6116(5) 0.0315(5) 0.0163(4) 0.0418(15) Uani 1 1 d .
C55 C 0.5796(7) 0.1833(6) -0.1998(5) 0.065(2) Uani 1 1 d .
H55 H 0.6095 0.1733 -0.2562 0.078 Uiso 1 1 calc R
C56 C 0.6197(6) 0.1023(6) -0.1383(4) 0.0563(19) Uani 1 1 d .
H56 H 0.6751 0.0410 -0.1536 0.068 Uiso 1 1 calc R
C57 C 0.5765(5) 0.1137(5) -0.0536(4) 0.0433(16) Uani 1 1 d .
C58 C 0.4969(6) 0.2095(5) -0.0378(5) 0.0556(19) Uani 1 1 d .
H58 H 0.4658 0.2224 0.0178 0.067 Uiso 1 1 calc R
C59 C 0.4639(6) 0.2850(6) -0.1031(5) 0.067(2) Uani 1 1 d .
H59 H 0.4111 0.3484 -0.0896 0.080 Uiso 1 1 calc R
C60 C 0.8307(5) -0.2306(4) 0.0680(4) 0.0349(14) Uani 1 1 d .
C61 C 0.8241(6) -0.3246(5) 0.1043(4) 0.0469(16) Uani 1 1 d .
H61 H 0.7573 -0.3256 0.1311 0.056 Uiso 1 1 calc R
C62 C 0.9128(7) -0.4150(5) 0.1016(4) 0.0559(19) Uani 1 1 d .
H62 H 0.9057 -0.4769 0.1241 0.067 Uiso 1 1 calc R
C63 C 1.0133(6) -0.4141(5) 0.0654(4) 0.0530(18) Uani 1 1 d .
H63 H 1.0747 -0.4749 0.0661 0.064 Uiso 1 1 calc R
C64 C 1.0223(5) -0.3230(5) 0.0285(4) 0.0441(16) Uani 1 1 d .
H64 H 1.0897 -0.3231 0.0025 0.053 Uiso 1 1 calc R
C65 C 0.9322(5) -0.2309(4) 0.0293(3) 0.0340(14) Uani 1 1 d .
C66 C 0.9474(4) -0.1359(4) -0.0148(3) 0.0314(13) Uani 1 1 d .
O7 O 1.1539(3) -0.1100(3) 0.0910(3) 0.0449(11) Uani 1 1 d D
H7A H 1.177(5) -0.123(5) 0.0397(18) 0.054 Uiso 1 1 d D
H7B H 1.198(4) -0.164(3) 0.115(4) 0.054 Uiso 1 1 d D
O8 O 0.2296(5) 0.6858(4) 0.1663(3) 0.0873(19) Uani 1 1 d .
O9 O 0.3996(10) 0.3685(9) 0.6672(7) 0.087(4) Uani 0.50 1 d P

loop_
_atom_site_aniso_label
_atom_site_aniso_U_11
_atom_site_aniso_U_22
_atom_site_aniso_U_33
_atom_site_aniso_U_23
_atom_site_aniso_U_13
_atom_site_aniso_U_12
Er1 0.04205(18) 0.02910(16) 0.02927(15) -0.00483(11) -0.00890(11) -0.01270(12)
N1 0.044(4) 0.083(5) 0.084(5) -0.014(4) -0.007(4) -0.025(4)
N2 0.047(3) 0.030(3) 0.042(3) -0.008(2) -0.009(3) -0.014(2)
N3 0.079(5) 0.057(4) 0.045(4) -0.012(3) -0.008(4) -0.009(4)
N4 0.053(3) 0.032(3) 0.035(3) -0.006(2) -0.018(2) -0.011(3)
N5 0.048(3) 0.037(3) 0.036(3) -0.004(2) -0.015(2) -0.017(3)
N6 0.062(4) 0.050(4) 0.103(6) 0.000(4) -0.025(4) -0.010(3)
N7 0.082(5) 0.094(6) 0.057(4) -0.014(4) 0.018(4) -0.037(5)
N8 0.040(3) 0.052(3) 0.042(3) -0.002(3) -0.014(3) -0.014(3)
N9 0.074(5) 0.063(5) 0.078(5) 0.021(4) -0.032(4) -0.030(4)
O1 0.047(3) 0.043(3) 0.034(2) -0.0134(19) -0.0090(19) -0.007(2)
O2 0.047(3) 0.033(2) 0.031(2) -0.0077(18) -0.0121(19) -0.0056(19)
O3 0.050(3) 0.036(2) 0.041(2) -0.0013(19) -0.003(2) -0.014(2)
O4 0.042(3) 0.038(2) 0.046(3) -0.007(2) 0.001(2) -0.013(2)
O5 0.053(3) 0.033(2) 0.043(2) -0.0062(19) -0.014(2) -0.018(2)
O6 0.056(3) 0.044(3) 0.028(2) -0.0036(18) -0.0029(19) -0.023(2)
C1 0.049(5) 0.072(5) 0.056(4) -0.017(4) -0.002(4) -0.019(4)
C2 0.050(4) 0.057(4) 0.050(4) -0.012(3) -0.008(3) -0.024(4)
C3 0.038(4) 0.033(3) 0.050(4) -0.008(3) -0.011(3) -0.010(3)
C4 0.050(5) 0.060(5) 0.071(5) -0.024(4) -0.009(4) -0.018(4)
C5 0.044(5) 0.074(6) 0.105(7) -0.031(5) -0.011(5) -0.022(4)
C6 0.042(4) 0.029(3) 0.044(4) -0.006(3) -0.006(3) -0.012(3)
C7 0.054(4) 0.034(3) 0.037(3) -0.009(3) -0.004(3) -0.016(3)
C8 0.042(4) 0.022(3) 0.038(3) -0.004(2) -0.010(3) -0.010(3)
C9 0.042(4) 0.035(3) 0.039(3) -0.007(3) -0.006(3) -0.013(3)
C10 0.049(4) 0.034(4) 0.040(3) -0.010(3) -0.010(3) -0.012(3)
C11 0.073(6) 0.064(5) 0.046(4) -0.006(4) -0.002(4) -0.020(4)
C12 0.057(5) 0.048(4) 0.044(4) -0.012(3) -0.007(3) -0.015(4)
C13 0.064(5) 0.034(4) 0.040(4) -0.006(3) -0.013(3) -0.020(3)
C14 0.069(5) 0.065(5) 0.048(4) -0.017(4) -0.014(4) -0.021(4)
C15 0.083(6) 0.076(6) 0.050(5) -0.007(4) -0.027(4) -0.027(5)
C16 0.042(4) 0.032(3) 0.042(3) -0.005(3) -0.002(3) -0.014(3)
C17 0.054(4) 0.039(4) 0.062(4) -0.016(3) -0.015(4) -0.009(3)
C18 0.052(4) 0.047(4) 0.073(5) -0.008(4) -0.030(4) 0.001(3)
C19 0.061(5) 0.056(5) 0.077(5) -0.014(4) -0.037(4) -0.009(4)
C20 0.059(5) 0.048(4) 0.057(4) -0.012(3) -0.027(4) -0.012(4)
C21 0.040(4) 0.036(3) 0.036(3) -0.001(3) -0.007(3) -0.014(3)
C22 0.034(3) 0.027(3) 0.032(3) -0.005(3) 0.000(3) -0.010(3)
C23 0.157(9) 0.040(5) 0.127(8) -0.030(5) -0.120(7) 0.019(5)
C24 0.146(9) 0.037(4) 0.129(8) -0.033(5) -0.110(7) 0.019(5)
C25 0.043(4) 0.034(3) 0.035(3) -0.010(3) -0.010(3) -0.013(3)
C26 0.073(5) 0.043(4) 0.051(4) -0.014(3) -0.032(4) 0.003(4)
C27 0.080(5) 0.044(4) 0.053(4) -0.026(3) -0.028(4) 0.003(4)
C28 0.038(3) 0.034(3) 0.036(3) -0.006(3) -0.013(3) -0.009(3)
C29 0.043(4) 0.032(3) 0.036(3) -0.007(3) -0.018(3) -0.002(3)
C30 0.041(4) 0.034(3) 0.029(3) -0.007(3) -0.002(3) -0.012(3)
C31 0.040(3) 0.034(3) 0.036(3) -0.007(3) -0.013(3) -0.016(3)
C32 0.038(3) 0.032(3) 0.032(3) -0.002(3) -0.009(3) -0.010(3)
C33 0.069(5) 0.056(5) 0.065(5) 0.013(4) -0.033(4) -0.024(4)
C34 0.057(4) 0.042(4) 0.047(4) 0.003(3) -0.016(3) -0.019(3)
C35 0.041(4) 0.041(4) 0.045(4) -0.002(3) -0.010(3) -0.020(3)
C36 0.050(4) 0.040(4) 0.057(4) -0.012(3) -0.007(3) -0.009(3)
C37 0.060(5) 0.039(4) 0.090(6) -0.019(4) -0.009(5) 0.001(4)
C38 0.034(3) 0.031(3) 0.041(3) -0.005(3) -0.008(3) -0.014(3)
C39 0.062(5) 0.044(4) 0.041(4) -0.005(3) 0.005(3) -0.022(3)
C40 0.081(6) 0.042(4) 0.063(5) -0.005(4) 0.011(4) -0.035(4)
C41 0.063(5) 0.032(4) 0.075(5) -0.007(4) -0.002(4) -0.023(3)
C42 0.060(5) 0.045(4) 0.048(4) -0.018(3) 0.005(3) -0.025(3)
C43 0.039(3) 0.035(3) 0.032(3) -0.007(3) -0.004(3) -0.016(3)
C44 0.049(4) 0.033(3) 0.029(3) -0.010(3) -0.007(3) -0.015(3)
C45 0.080(6) 0.077(6) 0.048(4) -0.008(4) 0.010(4) -0.042(5)
C46 0.057(5) 0.056(4) 0.051(4) -0.011(4) 0.002(4) -0.028(4)
C47 0.044(4) 0.052(4) 0.042(4) -0.007(3) -0.001(3) -0.025(3)
C48 0.054(5) 0.069(5) 0.061(5) -0.008(4) 0.000(4) -0.009(4)
C49 0.058(5) 0.085(6) 0.075(6) -0.026(5) 0.017(5) -0.018(5)
C50 0.041(4) 0.044(4) 0.044(4) -0.004(3) -0.006(3) -0.019(3)
C51 0.046(4) 0.042(4) 0.036(3) 0.003(3) -0.013(3) -0.018(3)
C52 0.040(4) 0.039(4) 0.037(3) -0.002(3) -0.008(3) -0.020(3)
C53 0.040(4) 0.043(4) 0.035(3) -0.002(3) -0.002(3) -0.020(3)
C54 0.043(4) 0.045(4) 0.042(4) -0.001(3) -0.013(3) -0.019(3)
C55 0.072(6) 0.070(6) 0.052(4) 0.016(4) -0.019(4) -0.031(5)
C56 0.058(5) 0.054(5) 0.054(4) 0.000(4) -0.020(4) -0.017(4)
C57 0.040(4) 0.047(4) 0.049(4) 0.010(3) -0.018(3) -0.024(3)
C58 0.052(4) 0.048(4) 0.067(5) 0.000(4) -0.013(4) -0.020(4)
C59 0.065(5) 0.054(5) 0.075(6) 0.013(4) -0.018(4) -0.023(4)
C60 0.042(4) 0.031(3) 0.037(3) -0.002(3) -0.010(3) -0.017(3)
C61 0.056(4) 0.042(4) 0.049(4) 0.005(3) -0.012(3) -0.028(3)
C62 0.088(6) 0.032(4) 0.052(4) 0.006(3) -0.021(4) -0.027(4)
C63 0.066(5) 0.028(4) 0.054(4) -0.005(3) -0.017(4) -0.003(3)
C64 0.049(4) 0.043(4) 0.036(3) -0.006(3) -0.005(3) -0.015(3)
C65 0.045(4) 0.032(3) 0.029(3) -0.004(2) -0.011(3) -0.016(3)
C66 0.034(3) 0.030(3) 0.033(3) -0.006(3) -0.011(3) -0.012(3)
O7 0.040(3) 0.050(3) 0.033(2) -0.004(2) -0.008(2) -0.006(2)
O8 0.114(5) 0.064(4) 0.052(3) -0.006(3) -0.013(3) -0.002(3)
O9 0.101(9) 0.083(8) 0.076(8) -0.001(6) -0.049(7) -0.023(7)

loop_
_atom_type_symbol
_atom_type_description
_atom_type_scat_dispersion_real
_atom_type_scat_dispersion_imag
_atom_type_scat_source
C C 0.0033 0.0016 'International Tables Vol C Tables 4.2.6.8 and 6.1.1.4'
H H 0.0000 0.0000 'International Tables Vol C Tables 4.2.6.8 and 6.1.1.4'
N N 0.0061 0.0033 'International Tables Vol C Tables 4.2.6.8 and 6.1.1.4'
O O 0.0106 0.0060 'International Tables Vol C Tables 4.2.6.8 and 6.1.1.4'
Er Er -0.2586 4.9576 'International Tables Vol C Tables 4.2.6.8 and 6.1.1.4'

loop_
_geom_angle_atom_site_label_1
_geom_angle_atom_site_label_2
_geom_angle_atom_site_label_3
_geom_angle
_geom_angle_site_symmetry_1
_geom_angle_site_symmetry_3
O5 Er1 O3 89.75(15) . .
O5 Er1 O7 81.13(15) . .
O3 Er1 O7 128.05(15) . .
O5 Er1 O6 113.49(13) . 2_755
O3 Er1 O6 146.67(14) . 2_755
O7 Er1 O6 80.90(15) . 2_755
O5 Er1 O1 75.29(13) . .
O3 Er1 O1 86.45(14) . .
O7 Er1 O1 138.01(14) . .
O6 Er1 O1 77.48(14) 2_755 .
O5 Er1 O2 127.20(14) . .
O3 Er1 O2 74.32(14) . .
O7 Er1 O2 147.05(16) . .
O6 Er1 O2 72.59(14) 2_755 .
O1 Er1 O2 54.17(13) . .
O5 Er1 O4 82.49(14) . .
O3 Er1 O4 54.40(14) . .
O7 Er1 O4 73.68(15) . .
O6 Er1 O4 147.53(15) 2_755 .
O1 Er1 O4 134.96(15) . .
O2 Er1 O4 121.41(13) . .
O5 Er1 N4 156.29(15) . 2_756
O3 Er1 N4 87.54(16) . 2_756
O7 Er1 N4 82.06(15) . 2_756
O6 Er1 N4 80.02(15) 2_755 2_756
O1 Er1 N4 127.97(14) . 2_756
O2 Er1 N4 74.48(14) . 2_756
O4 Er1 N4 76.80(15) . 2_756
O5 Er1 O5 66.14(15) . 2_755
O3 Er1 O5 150.62(13) . 2_755
O7 Er1 O5 66.97(13) . 2_755
O6 Er1 O5 47.88(12) 2_755 2_755
O1 Er1 O5 71.81(13) . 2_755
O2 Er1 O5 106.23(12) . 2_755
O4 Er1 O5 132.32(12) . 2_755
N4 Er1 O5 121.33(14) 2_756 2_755
O5 Er1 C66 89.90(15) . 2_755
O3 Er1 C66 156.29(15) . 2_755
O7 Er1 C66 75.23(15) . 2_755
O6 Er1 C66 23.60(13) 2_755 2_755
O1 Er1 C66 70.56(15) . 2_755
O2 Er1 C66 87.14(14) . 2_755
O4 Er1 C66 148.77(14) . 2_755
N4 Er1 C66 101.83(16) 2_756 2_755
O5 Er1 C66 24.57(12) 2_755 2_755
C5 N1 C1 115.8(7) . .
C10 N2 C6 118.2(5) . .
C15 N3 C11 116.2(6) . .
C23 N4 C27 115.7(6) . .
C23 N4 Er1 118.9(4) . 2_756
C27 N4 Er1 125.4(4) . 2_756
C32 N5 C28 117.5(5) . .
C37 N6 C33 115.3(7) . .
C45 N7 C49 115.3(7) . .
C54 N8 C50 118.5(5) . .
C59 N9 C55 115.2(6) . .
C22 O1 Er1 92.8(3) . .
C22 O2 Er1 91.9(3) . .
C44 O3 Er1 94.0(4) . .
C44 O4 Er1 90.1(3) . .
C66 O5 Er1 157.8(4) . .
C66 O5 Er1 82.5(3) . 2_755
Er1 O5 Er1 113.86(15) . 2_755
C66 O6 Er1 106.9(4) . 2_755
N1 C1 C2 124.4(7) . .
N1 C1 H1 117.8 . .
C2 C1 H1 117.8 . .
C1 C2 C3 119.5(6) . .
C1 C2 H2 120.3 . .
C3 C2 H2 120.3 . .
C4 C3 C2 116.0(6) . .
C4 C3 C6 122.0(6) . .
C2 C3 C6 121.9(6) . .
C3 C4 C5 120.7(7) . .
C3 C4 H4 119.6 . .
C5 C4 H4 119.6 . .
N1 C5 C4 123.6(8) . .
N1 C5 H5 118.2 . .
C4 C5 H5 118.2 . .
N2 C6 C7 121.9(6) . .
N2 C6 C3 115.7(5) . .
C7 C6 C3 122.3(6) . .
C6 C7 C8 120.5(6) . .
C6 C7 H7 119.8 . .
C8 C7 H7 119.8 . .
C9 C8 C7 116.2(5) . .
C9 C8 C16 121.3(5) . .
C7 C8 C16 122.4(5) . .
C10 C9 C8 121.0(6) . .
C10 C9 H9 119.5 . .
C8 C9 H9 119.5 . .
N2 C10 C9 122.1(6) . .
N2 C10 C13 114.1(5) . .
C9 C10 C13 123.8(6) . .
N3 C11 C12 124.0(7) . .
N3 C11 H11 118.0 . .
C12 C11 H11 118.0 . .
C11 C12 C13 119.5(7) . .
C11 C12 H12 120.2 . .
C13 C12 H12 120.2 . .
C14 C13 C12 117.2(6) . .
C14 C13 C10 120.1(6) . .
C12 C13 C10 122.6(6) . .
C13 C14 C15 118.7(7) . .
C13 C14 H14 120.6 . .
C15 C14 H14 120.6 . .
N3 C15 C14 124.3(7) . .
N3 C15 H15 117.8 . .
C14 C15 H15 117.8 . .
C21 C16 C17 117.2(6) . .
C21 C16 C8 126.2(5) . .
C17 C16 C8 116.4(6) . .
C18 C17 C16 122.1(6) . .
C18 C17 H17 119.0 . .
C16 C17 H17 119.0 . .
C19 C18 C17 120.3(7) . .
C19 C18 H18 119.9 . .
C17 C18 H18 119.9 . .
C18 C19 C20 119.5(7) . .
C18 C19 H19 120.3 . .
C20 C19 H19 120.3 . .
C19 C20 C21 121.9(7) . .
C19 C20 H20 119.1 . .
C21 C20 H20 119.1 . .
C20 C21 C16 119.0(6) . .
C20 C21 C22 117.9(6) . .
C16 C21 C22 122.9(5) . .
O2 C22 O1 120.8(5) . .
O2 C22 C21 119.5(5) . .
O1 C22 C21 119.7(5) . .
N4 C23 C24 123.6(7) . .
N4 C23 H23 118.2 . .
C24 C23 H23 118.2 . .
C25 C24 C23 121.0(7) . .
C25 C24 H24 119.5 . .
C23 C24 H24 119.5 . .
C24 C25 C26 115.1(6) . .
C24 C25 C28 121.8(6) . .
C26 C25 C28 123.0(5) . .
C25 C26 C27 120.9(6) . .
C25 C26 H26 119.5 . .
C27 C26 H26 119.5 . .
N4 C27 C26 123.7(6) . .
N4 C27 H27 118.1 . .
C26 C27 H27 118.1 . .
N5 C28 C29 122.2(5) . .
N5 C28 C25 116.0(5) . .
C29 C28 C25 121.7(5) . .
C28 C29 C30 120.9(5) . .
C28 C29 H29 119.5 . .
C30 C29 H29 119.5 . .
C29 C30 C31 116.7(5) . .
C29 C30 C38 119.4(5) . .
C31 C30 C38 123.4(5) . .
C32 C31 C30 120.2(5) . .
C32 C31 H31 119.9 . .
C30 C31 H31 119.9 . .
N5 C32 C31 122.5(5) . .
N5 C32 C35 116.7(5) . .
C31 C32 C35 120.6(5) . .
N6 C33 C34 125.0(7) . .
N6 C33 H33 117.5 . .
C34 C33 H33 117.5 . .
C35 C34 C33 118.5(7) . .
C35 C34 H34 120.7 . .
C33 C34 H34 120.7 . .
C34 C35 C36 116.8(6) . .
C34 C35 C32 122.2(6) . .
C36 C35 C32 120.9(6) . .
C37 C36 C35 118.9(7) . .
C37 C36 H36 120.6 . .
C35 C36 H36 120.6 . .
N6 C37 C36 125.6(8) . .
N6 C37 H37 117.2 . .
C36 C37 H37 117.2 . .
C39 C38 C43 119.4(6) . .
C39 C38 C30 116.9(5) . .
C43 C38 C30 123.6(5) . .
C40 C39 C38 121.2(6) . .
C40 C39 H39 119.4 . .
C38 C39 H39 119.4 . .
C39 C40 C41 120.1(6) . .
C39 C40 H40 119.9 . .
C41 C40 H40 119.9 . .
C42 C41 C40 120.1(6) . .
C42 C41 H41 120.0 . .
C40 C41 H41 120.0 . .
C41 C42 C43 120.6(6) . .
C41 C42 H42 119.7 . .
C43 C42 H42 119.7 . .
C38 C43 C42 118.5(5) . .
C38 C43 C44 122.5(5) . .
C42 C43 C44 118.9(5) . .
O4 C44 O3 120.4(5) . .
O4 C44 C43 119.7(5) . .
O3 C44 C43 120.0(6) . .
N7 C45 C46 124.7(8) . .
N7 C45 H45 117.7 . .
C46 C45 H45 117.7 . .
C47 C46 C45 119.2(7) . .
C47 C46 H46 120.4 . .
C45 C46 H46 120.4 . .
C46 C47 C48 116.8(6) . .
C46 C47 C50 122.9(6) . .
C48 C47 C50 120.3(6) . .
C49 C48 C47 119.1(7) . .
C49 C48 H48 120.4 . .
C47 C48 H48 120.4 . .
N7 C49 C48 124.9(8) . .
N7 C49 H49 117.6 . .
C48 C49 H49 117.6 . .
N8 C50 C51 122.0(6) . .
N8 C50 C47 116.0(6) . .
C51 C50 C47 121.9(6) . .
C52 C51 C50 120.2(5) . .
C52 C51 H51 119.9 . .
C50 C51 H51 119.9 . .
C51 C52 C53 118.0(6) . .
C51 C52 C60 119.6(5) . .
C53 C52 C60 122.4(5) . .
C52 C53 C54 119.6(5) . .
C52 C53 H53 120.2 . .
C54 C53 H53 120.2 . .
N8 C54 C53 121.7(5) . .
N8 C54 C57 115.4(6) . .
C53 C54 C57 122.9(6) . .
N9 C55 C56 124.9(7) . .
N9 C55 H55 117.5 . .
C56 C55 H55 117.5 . .
C55 C56 C57 119.3(7) . .
C55 C56 H56 120.4 . .
C57 C56 H56 120.4 . .
C56 C57 C58 115.5(6) . .
C56 C57 C54 123.5(6) . .
C58 C57 C54 121.0(6) . .
C59 C58 C57 120.7(7) . .
C59 C58 H58 119.6 . .
C57 C58 H58 119.6 . .
N9 C59 C58 124.4(8) . .
N9 C59 H59 117.8 . .
C58 C59 H59 117.8 . .
C65 C60 C61 118.0(6) . .
C65 C60 C52 122.4(5) . .
C61 C60 C52 119.6(5) . .
C62 C61 C60 121.9(6) . .
C62 C61 H61 119.0 . .
C60 C61 H61 119.0 . .
C61 C62 C63 119.6(6) . .
C61 C62 H62 120.2 . .
C63 C62 H62 120.2 . .
C64 C63 C62 119.8(6) . .
C64 C63 H63 120.1 . .
C62 C63 H63 120.1 . .
C63 C64 C65 121.0(6) . .
C63 C64 H64 119.5 . .
C65 C64 H64 119.5 . .
C64 C65 C60 119.6(5) . .
C64 C65 C66 118.0(5) . .
C60 C65 C66 122.4(5) . .
O6 C66 O5 121.3(5) . .
O6 C66 C65 118.1(5) . .
O5 C66 C65 120.6(5) . .
O6 C66 Er1 49.5(3) . 2_755
O5 C66 Er1 72.9(3) . 2_755
C65 C66 Er1 162.4(4) . 2_755
Er1 O7 H7A 122(4) . .
Er1 O7 H7B 131(4) . .
H7A O7 H7B 98(6) . .

loop_
_geom_bond_atom_site_label_1
_geom_bond_atom_site_label_2
_geom_bond_distance
_geom_bond_site_symmetry_2
Er1 O5 2.275(4) .
Er1 O3 2.344(4) .
Er1 O7 2.371(4) .
Er1 O6 2.378(4) 2_755
Er1 O1 2.396(4) .
Er1 O2 2.424(4) .
Er1 O4 2.432(4) .
Er1 N4 2.506(5) 2_756
Er1 O5 2.884(4) 2_755
Er1 C66 2.992(6) 2_755
N1 C5 1.327(10) .
N1 C1 1.333(9) .
N2 C10 1.339(8) .
N2 C6 1.351(7) .
N3 C15 1.323(10) .
N3 C11 1.347(10) .
N4 C23 1.306(8) .
N4 C27 1.309(8) .
N4 Er1 2.506(5) 2_756
N5 C32 1.353(7) .
N5 C28 1.356(7) .
N6 C37 1.315(10) .
N6 C33 1.319(10) .
N7 C45 1.313(10) .
N7 C49 1.336(10) .
N8 C54 1.345(8) .
N8 C50 1.350(7) .
N9 C59 1.324(10) .
N9 C55 1.326(10) .
O1 C22 1.270(6) .
O2 C22 1.254(6) .
O3 C44 1.263(7) .
O4 C44 1.254(7) .
O5 C66 1.254(6) .
O5 Er1 2.884(4) 2_755
O6 C66 1.252(6) .
O6 Er1 2.378(4) 2_755
C1 C2 1.379(9) .
C1 H1 0.9300 .
C2 C3 1.388(8) .
C2 H2 0.9300 .
C3 C4 1.378(9) .
C3 C6 1.479(8) .
C4 C5 1.378(10) .
C4 H4 0.9300 .
C5 H5 0.9300 .
C6 C7 1.382(8) .
C7 C8 1.392(8) .
C7 H7 0.9300 .
C8 C9 1.390(8) .
C8 C16 1.496(8) .
C9 C10 1.375(8) .
C9 H9 0.9300 .
C10 C13 1.499(8) .
C11 C12 1.376(9) .
C11 H11 0.9300 .
C12 C13 1.393(9) .
C12 H12 0.9300 .
C13 C14 1.392(9) .
C14 C15 1.399(9) .
C14 H14 0.9300 .
C15 H15 0.9300 .
C16 C21 1.406(8) .
C16 C17 1.420(8) .
C17 C18 1.368(9) .
C17 H17 0.9300 .
C18 C19 1.357(10) .
C18 H18 0.9300 .
C19 C20 1.388(9) .
C19 H19 0.9300 .
C20 C21 1.393(8) .
C20 H20 0.9300 .
C21 C22 1.493(8) .
C23 C24 1.391(10) .
C23 H23 0.9300 .
C24 C25 1.351(9) .
C24 H24 0.9300 .
C25 C26 1.356(8) .
C25 C28 1.475(8) .
C26 C27 1.384(9) .
C26 H26 0.9300 .
C27 H27 0.9300 .
C28 C29 1.371(8) .
C29 C30 1.385(8) .
C29 H29 0.9300 .
C30 C31 1.396(8) .
C30 C38 1.503(8) .
C31 C32 1.376(8) .
C31 H31 0.9300 .
C32 C35 1.480(8) .
C33 C34 1.406(9) .
C33 H33 0.9300 .
C34 C35 1.381(8) .
C34 H34 0.9300 .
C35 C36 1.397(9) .
C36 C37 1.379(9) .
C36 H36 0.9300 .
C37 H37 0.9300 .
C38 C39 1.391(8) .
C38 C43 1.396(8) .
C39 C40 1.361(9) .
C39 H39 0.9300 .
C40 C41 1.378(9) .
C40 H40 0.9300 .
C41 C42 1.377(9) .
C41 H41 0.9300 .
C42 C43 1.405(8) .
C42 H42 0.9300 .
C43 C44 1.488(8) .
C45 C46 1.385(9) .
C45 H45 0.9300 .
C46 C47 1.382(9) .
C46 H46 0.9300 .
C47 C48 1.383(9) .
C47 C50 1.498(9) .
C48 C49 1.372(10) .
C48 H48 0.9300 .
C49 H49 0.9300 .
C50 C51 1.390(8) .
C51 C52 1.373(8) .
C51 H51 0.9300 .
C52 C53 1.394(8) .
C52 C60 1.492(8) .
C53 C54 1.398(8) .
C53 H53 0.9300 .
C54 C57 1.472(8) .
C55 C56 1.384(9) .
C55 H55 0.9300 .
C56 C57 1.385(9) .
C56 H56 0.9300 .
C57 C58 1.387(9) .
C58 C59 1.366(9) .
C58 H58 0.9300 .
C59 H59 0.9300 .
C60 C65 1.397(8) .
C60 C61 1.397(8) .
C61 C62 1.364(9) .
C61 H61 0.9300 .
C62 C63 1.380(10) .
C62 H62 0.9300 .
C63 C64 1.374(9) .
C63 H63 0.9300 .
C64 C65 1.388(8) .
C64 H64 0.9300 .
C65 C66 1.488(8) .
C66 Er1 2.992(6) 2_755
O7 H7A 0.85(2) .
O7 H7B 0.85(2) .
